data_4082472
loop_
_publ_author_name
'Drinkel, Emma E.'
'Wu, Linglin'
'Linden, Anthony'
'Dorta, Reto'

_publ_section_title
;
 Synthesis, Structure, and Catalytic Studies of Palladium and Platinum
 Bis-Sulfoxide Complexes
;
_journal_issue 3
_journal_name_full Organometallics
_journal_page_first 627
_journal_paper_doi 10.1021/om4000067
_journal_volume 33
_journal_year 2014
_chemical_absolute_configuration ad
_chemical_formula_moiety 'C34 H26 Cl2 O2 Pt S2, C4 H8 O'
_chemical_formula_sum 'C38 H34 Cl2 O3 Pt S2'
_chemical_formula_weight 868.71
_chemical_name_systematic
; 
 ? 
;
_space_group_IT_number 18
_symmetry_cell_setting orthorhombic
_symmetry_Int_Tables_number 18
_symmetry_space_group_name_Hall 'P 2 2ab'
_symmetry_space_group_name_H-M 'P 21 21 2'
_atom_sites_solution_hydrogens geom
_atom_sites_solution_primary direct
_atom_sites_solution_secondary difmap
_audit_creation_date 09-01-27
_audit_creation_method SHELXL-97
_cell_angle_alpha 90.00
_cell_angle_beta 90.00
_cell_angle_gamma 90.00
_cell_formula_units_Z 4
_cell_length_a 18.5904(2)
_cell_length_b 20.7069(2)
_cell_length_c 8.7469(1)
_cell_measurement_reflns_used 84680
_cell_measurement_temperature 160(1)
_cell_measurement_theta_max 27.5
_cell_measurement_theta_min 2.0
_cell_volume 3367.12(6)
_computing_cell_refinement 'DENZO-SMN (Otwinowski & Minor, 1997)'
_computing_data_collection 'COLLECT (Nonius, 2000)'
_computing_data_reduction 'DENZO-SMN and SCALEPACK (Otwinowski & Minor, 1997)'
_computing_molecular_graphics 'ORTEPII (Johnson, 1976)'
_computing_publication_material 'SHELXL97 and PLATON (Spek, 2006)'
_computing_structure_refinement 'SHELXL97 (Sheldrick, 1997)'
_computing_structure_solution 'SIR92 (Altomare et al., 1994)'
_diffrn_ambient_temperature 160(1)
_diffrn_detector '65 mm CCD camera on \k goniostat'
_diffrn_detector_area_resol_mean 9
_diffrn_measured_fraction_theta_full 0.997
_diffrn_measured_fraction_theta_max 0.997
_diffrn_measurement_device_type 'Nonius KappaCCD area-detector diffractometer'
_diffrn_measurement_method '\w scans with \k offsets'
_diffrn_radiation_monochromator 'horizontally mounted graphite crystal'
_diffrn_radiation_source 'Nonius FR590 sealed tube generator'
_diffrn_radiation_type 'Mo K\a'
_diffrn_radiation_wavelength 0.71073
_diffrn_reflns_av_R_equivalents 0.0534
_diffrn_reflns_av_sigmaI/netI 0.0259
_diffrn_reflns_limit_h_max 24
_diffrn_reflns_limit_h_min -24
_diffrn_reflns_limit_k_max 26
_diffrn_reflns_limit_k_min -26
_diffrn_reflns_limit_l_max 11
_diffrn_reflns_limit_l_min -11
_diffrn_reflns_number 56908
_diffrn_reflns_theta_full 27.47
_diffrn_reflns_theta_max 27.47
_diffrn_reflns_theta_min 2.19
_diffrn_standards_decay_% 0
_diffrn_standards_number 0
_exptl_absorpt_coefficient_mu 4.469
_exptl_absorpt_correction_T_max 0.580
_exptl_absorpt_correction_T_min 0.483
_exptl_absorpt_correction_type multi-scan
_exptl_absorpt_process_details '(Blessing, 1995)'
_exptl_crystal_colour 'pale yellow'
_exptl_crystal_density_diffrn 1.714
_exptl_crystal_density_method 'not measured'
_exptl_crystal_description prism
_exptl_crystal_F_000 1720
_exptl_crystal_size_max 0.20
_exptl_crystal_size_mid 0.15
_exptl_crystal_size_min 0.12
_platon_squeeze_details
;
See _refine_special_details
;
_refine_diff_density_max 1.859
_refine_diff_density_min -1.435
_refine_diff_density_rms 0.099
_refine_ls_abs_structure_details 'Flack & Bernardinelli (2000)'
_refine_ls_abs_structure_Flack -0.017(4)
_refine_ls_extinction_coef 0.00077(11)
_refine_ls_extinction_expression Fc^*^=kFc[1+0.001xFc^2^\l^3^/sin(2\q)]^-1/4^
_refine_ls_extinction_method SHELXL
_refine_ls_goodness_of_fit_ref 1.069
_refine_ls_hydrogen_treatment constr
_refine_ls_matrix_type full
_refine_ls_number_parameters 373
_refine_ls_number_reflns 7641
_refine_ls_number_restraints 0
_refine_ls_restrained_S_all 1.069
_refine_ls_R_factor_all 0.0274
_refine_ls_R_factor_gt 0.0259
_refine_ls_shift/su_max 0.001
_refine_ls_shift/su_mean 0.000
_refine_ls_structure_factor_coef Fsqd
_refine_ls_weighting_details 'w=1/[\s^2^(Fo^2^)+(0.0365P)^2^+2.5584P] where P=(Fo^2^+2Fc^2^)/3'
_refine_ls_weighting_scheme calc
_refine_ls_wR_factor_gt 0.0609
_refine_ls_wR_factor_ref 0.0615
_reflns_number_gt 7381
_reflns_number_total 7642
_reflns_threshold_expression 'I > 2\s(I)'
_cod_data_source_file om4000067_si_001.cif
_cod_data_source_block 5a
_cod_original_sg_symbol_H-M 'P 21 21 2    '
_cod_database_code 4082472

loop_
_symmetry_equiv_pos_as_xyz
'x, y, z'
'-x, -y, z'
'x+1/2, -y+1/2, -z'
'-x+1/2, y+1/2, -z'

loop_
_atom_site_label
_atom_site_type_symbol
_atom_site_fract_x
_atom_site_fract_y
_atom_site_fract_z
_atom_site_U_iso_or_equiv
_atom_site_adp_type
_atom_site_occupancy
_atom_site_symmetry_multiplicity
_atom_site_calc_flag
_atom_site_refinement_flags
Pt1 Pt 0.327920(7) 0.184824(6) 0.100437(16) 0.02012(5) Uani 1 1 d .
Cl1 Cl 0.26312(6) 0.09205(5) 0.14701(13) 0.0365(2) Uani 1 1 d .
Cl2 Cl 0.38191(5) 0.13311(5) -0.10424(13) 0.0316(2) Uani 1 1 d .
S1 S 0.28904(5) 0.22378(4) 0.32586(11) 0.02077(18) Uani 1 1 d .
S2 S 0.38375(5) 0.27423(4) 0.01410(11) 0.02110(18) Uani 1 1 d .
O1 O 0.26381(15) 0.17567(13) 0.4359(3) 0.0270(6) Uani 1 1 d .
O2 O 0.37594(16) 0.28396(15) -0.1512(3) 0.0283(6) Uani 1 1 d .
C1 C 0.39522(17) 0.31855(19) 0.3617(4) 0.0184(7) Uani 1 1 d .
C2 C 0.36695(18) 0.26019(17) 0.4106(5) 0.0196(7) Uani 1 1 d .
C3 C 0.4015(2) 0.22138(19) 0.5207(5) 0.0253(8) Uani 1 1 d .
H3 H 0.3803 0.1819 0.5527 0.030 Uiso 1 1 calc R
C4 C 0.4654(2) 0.2410(2) 0.5808(5) 0.0266(8) Uani 1 1 d .
H4 H 0.4884 0.2152 0.6562 0.032 Uiso 1 1 calc R
C5 C 0.4982(2) 0.29963(19) 0.5322(4) 0.0238(8) Uani 1 1 d .
C6 C 0.5659(2) 0.3196(2) 0.5907(5) 0.0294(8) Uani 1 1 d .
H6 H 0.5892 0.2943 0.6667 0.035 Uiso 1 1 calc R
C7 C 0.5982(2) 0.3750(2) 0.5387(5) 0.0317(9) Uani 1 1 d .
H7 H 0.6440 0.3875 0.5770 0.038 Uiso 1 1 calc R
C8 C 0.5633(2) 0.4131(2) 0.4280(5) 0.0314(9) Uani 1 1 d .
H8 H 0.5857 0.4515 0.3924 0.038 Uiso 1 1 calc R
C9 C 0.4977(2) 0.39595(19) 0.3711(5) 0.0261(8) Uani 1 1 d .
H9 H 0.4750 0.4227 0.2973 0.031 Uiso 1 1 calc R
C10 C 0.46320(19) 0.33909(18) 0.4204(5) 0.0221(8) Uani 1 1 d .
C11 C 0.2225(2) 0.28487(19) 0.3133(5) 0.0242(8) Uani 1 1 d .
C12 C 0.1857(2) 0.29449(19) 0.1774(5) 0.0274(8) Uani 1 1 d .
H12 H 0.1981 0.2706 0.0884 0.033 Uiso 1 1 calc R
C13 C 0.1302(2) 0.3399(2) 0.1736(6) 0.0328(9) Uani 1 1 d .
H13 H 0.1047 0.3467 0.0810 0.039 Uiso 1 1 calc R
C14 C 0.1117(2) 0.3751(2) 0.3028(6) 0.0334(10) Uani 1 1 d .
C15 C 0.1484(2) 0.3631(2) 0.4388(5) 0.0323(10) Uani 1 1 d .
H15 H 0.1354 0.3863 0.5283 0.039 Uiso 1 1 calc R
C16 C 0.2037(2) 0.3177(2) 0.4462(5) 0.0270(8) Uani 1 1 d .
H16 H 0.2280 0.3094 0.5398 0.032 Uiso 1 1 calc R
C17 C 0.35564(19) 0.36096(17) 0.2530(4) 0.0193(7) Uani 1 1 d .
C18 C 0.34856(18) 0.34660(17) 0.0992(5) 0.0213(7) Uani 1 1 d .
C19 C 0.3094(2) 0.3862(2) -0.0019(5) 0.0279(9) Uani 1 1 d .
H19 H 0.3063 0.3753 -0.1072 0.034 Uiso 1 1 calc R
C20 C 0.2760(2) 0.4400(2) 0.0511(5) 0.0307(9) Uani 1 1 d .
H20 H 0.2493 0.4665 -0.0171 0.037 Uiso 1 1 calc R
C21 C 0.2808(2) 0.45695(19) 0.2091(5) 0.0275(8) Uani 1 1 d .
C22 C 0.2436(2) 0.5117(2) 0.2699(6) 0.0361(11) Uani 1 1 d .
H22 H 0.2171 0.5389 0.2029 0.043 Uiso 1 1 calc R
C23 C 0.2453(2) 0.5254(2) 0.4208(7) 0.0404(12) Uani 1 1 d .
H23 H 0.2200 0.5619 0.4588 0.048 Uiso 1 1 calc R
C24 C 0.2848(2) 0.4858(2) 0.5230(6) 0.0341(10) Uani 1 1 d .
H24 H 0.2852 0.4953 0.6293 0.041 Uiso 1 1 calc R
C25 C 0.3222(2) 0.43368(18) 0.4681(5) 0.0267(8) Uani 1 1 d .
H25 H 0.3495 0.4080 0.5367 0.032 Uiso 1 1 calc R
C26 C 0.3207(2) 0.41756(17) 0.3110(5) 0.0236(8) Uani 1 1 d .
C27 C 0.47606(19) 0.27463(18) 0.0639(4) 0.0223(8) Uani 1 1 d .
C28 C 0.5052(2) 0.2288(2) 0.1597(5) 0.0252(8) Uani 1 1 d .
H28 H 0.4768 0.1937 0.1951 0.030 Uiso 1 1 calc R
C29 C 0.5768(2) 0.2343(2) 0.2040(5) 0.0304(9) Uani 1 1 d .
H29 H 0.5969 0.2027 0.2699 0.036 Uiso 1 1 calc R
C30 C 0.6193(2) 0.2850(2) 0.1540(5) 0.0294(9) Uani 1 1 d .
C31 C 0.5898(2) 0.3294(2) 0.0527(6) 0.0353(10) Uani 1 1 d .
H31 H 0.6189 0.3634 0.0139 0.042 Uiso 1 1 calc R
C32 C 0.5179(2) 0.3249(2) 0.0068(5) 0.0306(9) Uani 1 1 d .
H32 H 0.4980 0.3556 -0.0620 0.037 Uiso 1 1 calc R
C33 C 0.0538(3) 0.4263(2) 0.2947(8) 0.0471(13) Uani 1 1 d .
H331 H 0.0329 0.4327 0.3965 0.071 Uiso 1 1 calc R
H332 H 0.0161 0.4124 0.2236 0.071 Uiso 1 1 calc R
H333 H 0.0748 0.4670 0.2588 0.071 Uiso 1 1 calc R
C34 C 0.6953(2) 0.2932(3) 0.2105(6) 0.0412(11) Uani 1 1 d .
H341 H 0.6947 0.3038 0.3197 0.062 Uiso 1 1 calc R
H342 H 0.7187 0.3281 0.1537 0.062 Uiso 1 1 calc R
H343 H 0.7220 0.2529 0.1950 0.062 Uiso 1 1 calc R

loop_
_atom_site_aniso_label
_atom_site_aniso_U_11
_atom_site_aniso_U_22
_atom_site_aniso_U_33
_atom_site_aniso_U_23
_atom_site_aniso_U_13
_atom_site_aniso_U_12
Pt1 0.02224(7) 0.01812(7) 0.02001(7) -0.00235(6) 0.00112(5) -0.00163(5)
Cl1 0.0507(6) 0.0237(5) 0.0350(6) -0.0048(4) 0.0078(4) -0.0144(4)
Cl2 0.0360(5) 0.0296(5) 0.0294(5) -0.0115(5) 0.0079(5) -0.0013(4)
S1 0.0234(4) 0.0188(4) 0.0202(5) -0.0006(4) 0.0036(4) -0.0017(3)
S2 0.0230(4) 0.0222(5) 0.0181(5) -0.0001(4) 0.0014(3) -0.0023(3)
O1 0.0352(14) 0.0197(14) 0.0262(15) 0.0024(11) 0.0069(11) -0.0062(11)
O2 0.0352(15) 0.0324(16) 0.0173(14) -0.0002(11) -0.0009(11) -0.0023(12)
C1 0.0194(15) 0.0190(16) 0.0169(16) -0.0018(14) 0.0017(12) -0.0004(14)
C2 0.0222(17) 0.0199(17) 0.0168(17) -0.0059(15) -0.0018(15) 0.0011(12)
C3 0.033(2) 0.024(2) 0.019(2) 0.0033(15) 0.0019(15) -0.0002(15)
C4 0.030(2) 0.030(2) 0.019(2) 0.0037(17) -0.0013(16) 0.0062(15)
C5 0.0248(19) 0.028(2) 0.0190(18) -0.0041(15) 0.0014(14) 0.0030(14)
C6 0.0279(18) 0.034(2) 0.0262(19) -0.005(2) -0.0053(16) 0.0094(16)
C7 0.0242(19) 0.038(2) 0.033(2) -0.0102(19) -0.0041(16) 0.0020(17)
C8 0.0233(19) 0.034(2) 0.037(3) -0.0085(18) -0.0033(17) -0.0013(15)
C9 0.0276(19) 0.0255(19) 0.025(2) -0.0014(16) -0.0008(15) 0.0019(14)
C10 0.0240(17) 0.0220(17) 0.020(2) -0.0009(15) -0.0017(15) 0.0033(13)
C11 0.0189(17) 0.0236(19) 0.030(2) 0.0020(17) 0.0027(15) -0.0044(14)
C12 0.029(2) 0.0270(19) 0.026(2) -0.0047(16) 0.0022(16) -0.0009(14)
C13 0.022(2) 0.035(2) 0.041(3) -0.0027(19) -0.0067(18) 0.0011(16)
C14 0.026(2) 0.025(2) 0.049(3) -0.004(2) -0.0009(19) -0.0002(15)
C15 0.034(2) 0.027(2) 0.036(3) -0.0093(18) 0.0059(17) -0.0015(16)
C16 0.0272(18) 0.0264(19) 0.028(2) -0.0042(17) 0.0040(14) -0.0029(17)
C17 0.0199(16) 0.0162(17) 0.0218(19) 0.0012(14) -0.0010(14) -0.0022(13)
C18 0.0198(16) 0.0201(16) 0.0240(18) 0.0023(17) 0.0010(15) -0.0019(12)
C19 0.027(2) 0.031(2) 0.025(2) 0.0064(17) -0.0027(15) -0.0001(15)
C20 0.0264(19) 0.037(2) 0.029(2) 0.0061(18) -0.0089(16) -0.0015(17)
C21 0.0227(18) 0.0210(19) 0.039(2) 0.0035(17) -0.0040(17) 0.0016(14)
C22 0.031(2) 0.019(2) 0.058(3) -0.001(2) -0.006(2) 0.0054(16)
C23 0.033(2) 0.021(2) 0.068(4) -0.015(2) 0.005(2) 0.0037(15)
C24 0.036(2) 0.026(2) 0.040(3) -0.0106(19) 0.0036(19) -0.0026(18)
C25 0.0276(19) 0.0199(18) 0.032(2) -0.0044(15) -0.0018(17) -0.0027(16)
C26 0.0212(18) 0.0164(16) 0.033(2) -0.0014(15) 0.0033(17) 0.0004(14)
C27 0.0197(17) 0.0235(18) 0.024(2) -0.0069(14) 0.0052(14) -0.0004(14)
C28 0.0267(19) 0.0246(19) 0.0243(19) -0.0011(15) 0.0052(15) -0.0019(15)
C29 0.029(2) 0.038(2) 0.025(2) 0.0006(18) 0.0019(17) 0.0059(16)
C30 0.0250(19) 0.044(2) 0.0187(19) -0.0062(17) 0.0057(15) -0.0025(17)
C31 0.027(2) 0.039(3) 0.040(3) 0.0003(19) 0.0033(17) -0.0066(17)
C32 0.0257(19) 0.032(2) 0.035(2) 0.0071(18) 0.0012(17) -0.0036(17)
C33 0.036(2) 0.036(3) 0.069(4) -0.011(3) -0.008(2) 0.0111(19)
C34 0.030(2) 0.063(3) 0.030(2) -0.004(2) 0.0039(18) -0.004(2)

loop_
_atom_type_symbol
_atom_type_description
_atom_type_number_in_cell
_atom_type_scat_dispersion_real
_atom_type_scat_dispersion_imag
_atom_type_scat_source
C C 152 0.0033 0.0016
; International Tables for Crystallography (1992). 
Vol. C, Tables 4.2.6.8 and 6.1.1.4
;
H H 136 0.0000 0.0000
; International Tables for Crystallography (1992). 
Vol. C, Tables 4.2.6.8 and 6.1.1.4
;
Cl Cl 8 0.1484 0.1585
; International Tables for Crystallography (1992). 
Vol. C, Tables 4.2.6.8 and 6.1.1.4
;
O O 12 0.0106 0.0060
; International Tables for Crystallography (1992). 
Vol. C, Tables 4.2.6.8 and 6.1.1.4
;
Pt Pt 4 -1.7033 8.3905
; International Tables for Crystallography (1992). 
Vol. C, Tables 4.2.6.8 and 6.1.1.4
;
S S 8 0.1246 0.1234
; International Tables for Crystallography (1992). 
Vol. C, Tables 4.2.6.8 and 6.1.1.4
;

loop_
_geom_angle_atom_site_label_1
_geom_angle_atom_site_label_2
_geom_angle_atom_site_label_3
_geom_angle
S1 Pt1 S2 98.46(3)
S1 Pt1 Cl1 88.62(4)
S2 Pt1 Cl1 170.21(4)
S1 Pt1 Cl2 169.41(4)
S2 Pt1 Cl2 85.48(3)
Cl1 Pt1 Cl2 88.72(4)
O1 S1 C11 107.65(18)
O1 S1 C2 105.86(18)
C11 S1 C2 106.80(17)
O1 S1 Pt1 115.84(12)
C11 S1 Pt1 115.20(15)
C2 S1 Pt1 104.68(13)
O2 S2 C27 109.74(18)
O2 S2 C18 104.94(18)
C27 S2 C18 104.31(17)
O2 S2 Pt1 113.43(13)
C27 S2 Pt1 111.59(13)
C18 S2 Pt1 112.26(12)
C2 C1 C10 119.0(3)
C2 C1 C17 121.6(3)
C10 C1 C17 119.4(3)
C1 C2 C3 122.4(3)
C1 C2 S1 123.1(3)
C3 C2 S1 114.2(3)
C4 C3 C2 119.5(4)
C4 C3 H3 120.3
C2 C3 H3 120.3
C3 C4 C5 120.8(4)
C3 C4 H4 119.6
C5 C4 H4 119.6
C6 C5 C4 121.3(4)
C6 C5 C10 118.9(4)
C4 C5 C10 119.8(3)
C7 C6 C5 120.8(4)
C7 C6 H6 119.6
C5 C6 H6 119.6
C6 C7 C8 119.7(4)
C6 C7 H7 120.2
C8 C7 H7 120.2
C9 C8 C7 121.2(4)
C9 C8 H8 119.4
C7 C8 H8 119.4
C8 C9 C10 120.9(4)
C8 C9 H9 119.6
C10 C9 H9 119.6
C9 C10 C1 122.8(3)
C9 C10 C5 118.7(3)
C1 C10 C5 118.5(3)
C12 C11 C16 121.5(4)
C12 C11 S1 120.0(3)
C16 C11 S1 118.2(3)
C11 C12 C13 118.8(4)
C11 C12 H12 120.6
C13 C12 H12 120.6
C14 C13 C12 121.2(4)
C14 C13 H13 119.4
C12 C13 H13 119.4
C13 C14 C15 118.7(4)
C13 C14 C33 120.5(5)
C15 C14 C33 120.9(4)
C14 C15 C16 121.4(4)
C14 C15 H15 119.3
C16 C15 H15 119.3
C11 C16 C15 118.4(4)
C11 C16 H16 120.8
C15 C16 H16 120.8
C18 C17 C26 118.5(3)
C18 C17 C1 122.8(3)
C26 C17 C1 118.7(3)
C17 C18 C19 122.3(3)
C17 C18 S2 123.2(3)
C19 C18 S2 114.4(3)
C20 C19 C18 120.0(4)
C20 C19 H19 120.0
C18 C19 H19 120.0
C19 C20 C21 120.3(4)
C19 C20 H20 119.9
C21 C20 H20 119.9
C26 C21 C20 119.9(4)
C26 C21 C22 118.4(4)
C20 C21 C22 121.6(4)
C23 C22 C21 121.2(4)
C23 C22 H22 119.4
C21 C22 H22 119.4
C22 C23 C24 120.4(4)
C22 C23 H23 119.8
C24 C23 H23 119.8
C25 C24 C23 119.8(4)
C25 C24 H24 120.1
C23 C24 H24 120.1
C24 C25 C26 121.1(4)
C24 C25 H25 119.4
C26 C25 H25 119.4
C25 C26 C21 119.0(4)
C25 C26 C17 121.9(4)
C21 C26 C17 119.0(4)
C28 C27 C32 120.9(4)
C28 C27 S2 121.9(3)
C32 C27 S2 117.2(3)
C27 C28 C29 119.3(4)
C27 C28 H28 120.4
C29 C28 H28 120.4
C30 C29 C28 121.4(4)
C30 C29 H29 119.3
C28 C29 H29 119.3
C29 C30 C31 118.4(4)
C29 C30 C34 121.2(4)
C31 C30 C34 120.4(4)
C30 C31 C32 121.1(4)
C30 C31 H31 119.4
C32 C31 H31 119.4
C27 C32 C31 118.7(4)
C27 C32 H32 120.6
C31 C32 H32 120.6
C14 C33 H331 109.5
C14 C33 H332 109.5
H331 C33 H332 109.5
C14 C33 H333 109.5
H331 C33 H333 109.5
H332 C33 H333 109.5
C30 C34 H341 109.5
C30 C34 H342 109.5
H341 C34 H342 109.5
C30 C34 H343 109.5
H341 C34 H343 109.5
H342 C34 H343 109.5

loop_
_geom_bond_atom_site_label_1
_geom_bond_atom_site_label_2
_geom_bond_distance
Pt1 S1 2.2496(9)
Pt1 S2 2.2527(9)
Pt1 Cl1 2.3039(10)
Pt1 Cl2 2.3150(10)
S1 O1 1.463(3)
S1 C11 1.772(4)
S1 C2 1.793(4)
S2 O2 1.467(3)
S2 C27 1.771(4)
S2 C18 1.797(4)
C1 C2 1.385(5)
C1 C10 1.429(5)
C1 C17 1.489(5)
C2 C3 1.409(5)
C3 C4 1.361(6)
C3 H3 0.9500
C4 C5 1.424(6)
C4 H4 0.9500
C5 C6 1.421(5)
C5 C10 1.431(5)
C6 C7 1.372(6)
C6 H6 0.9500
C7 C8 1.408(6)
C7 H7 0.9500
C8 C9 1.364(6)
C8 H8 0.9500
C9 C10 1.408(5)
C9 H9 0.9500
C11 C12 1.386(6)
C11 C16 1.392(6)
C12 C13 1.396(6)
C12 H12 0.9500
C13 C14 1.389(7)
C13 H13 0.9500
C14 C15 1.394(7)
C14 C33 1.513(6)
C15 C16 1.395(6)
C15 H15 0.9500
C16 H16 0.9500
C17 C18 1.384(6)
C17 C26 1.433(5)
C18 C19 1.410(5)
C19 C20 1.356(6)
C19 H19 0.9500
C20 C21 1.429(6)
C20 H20 0.9500
C21 C26 1.418(6)
C21 C22 1.430(6)
C22 C23 1.351(8)
C22 H22 0.9500
C23 C24 1.418(7)
C23 H23 0.9500
C24 C25 1.370(6)
C24 H24 0.9500
C25 C26 1.415(6)
C25 H25 0.9500
C27 C28 1.378(6)
C27 C32 1.393(5)
C28 C29 1.390(6)
C28 H28 0.9500
C29 C30 1.385(6)
C29 H29 0.9500
C30 C31 1.391(7)
C30 C34 1.506(6)
C31 C32 1.398(6)
C31 H31 0.9500
C32 H32 0.9500
C33 H331 0.9800
C33 H332 0.9800
C33 H333 0.9800
C34 H341 0.9800
C34 H342 0.9800
C34 H343 0.9800

loop_
_geom_torsion_atom_site_label_1
_geom_torsion_atom_site_label_2
_geom_torsion_atom_site_label_3
_geom_torsion_atom_site_label_4
_geom_torsion
S2 Pt1 S1 O1 -166.04(14)
Cl1 Pt1 S1 O1 20.74(14)
Cl2 Pt1 S1 O1 -54.8(2)
S2 Pt1 S1 C11 67.08(14)
Cl1 Pt1 S1 C11 -106.15(14)
Cl2 Pt1 S1 C11 178.3(2)
S2 Pt1 S1 C2 -49.89(13)
Cl1 Pt1 S1 C2 136.89(13)
Cl2 Pt1 S1 C2 61.4(2)
S1 Pt1 S2 O2 -142.94(14)
Cl2 Pt1 S2 O2 46.95(14)
S1 Pt1 S2 C27 92.50(13)
Cl2 Pt1 S2 C27 -77.61(13)
S1 Pt1 S2 C18 -24.19(14)
Cl2 Pt1 S2 C18 165.70(14)
C10 C1 C2 C3 2.5(5)
C17 C1 C2 C3 -175.9(4)
C10 C1 C2 S1 -170.8(3)
C17 C1 C2 S1 10.8(5)
O1 S1 C2 C1 -162.7(3)
C11 S1 C2 C1 -48.2(4)
Pt1 S1 C2 C1 74.4(3)
O1 S1 C2 C3 23.5(3)
C11 S1 C2 C3 138.0(3)
Pt1 S1 C2 C3 -99.4(3)
C1 C2 C3 C4 -0.8(6)
S1 C2 C3 C4 173.1(3)
C2 C3 C4 C5 -0.9(6)
C3 C4 C5 C6 -178.0(4)
C3 C4 C5 C10 0.9(6)
C4 C5 C6 C7 177.5(4)
C10 C5 C6 C7 -1.4(6)
C5 C6 C7 C8 1.2(6)
C6 C7 C8 C9 -0.2(7)
C7 C8 C9 C10 -0.6(6)
C8 C9 C10 C1 -178.7(4)
C8 C9 C10 C5 0.3(6)
C2 C1 C10 C9 176.6(4)
C17 C1 C10 C9 -5.0(5)
C2 C1 C10 C5 -2.4(5)
C17 C1 C10 C5 176.0(3)
C6 C5 C10 C9 0.7(5)
C4 C5 C10 C9 -178.3(4)
C6 C5 C10 C1 179.7(3)
C4 C5 C10 C1 0.8(5)
O1 S1 C11 C12 -115.3(3)
C2 S1 C11 C12 131.4(3)
Pt1 S1 C11 C12 15.6(4)
O1 S1 C11 C16 58.3(3)
C2 S1 C11 C16 -55.0(4)
Pt1 S1 C11 C16 -170.7(3)
C16 C11 C12 C13 2.2(6)
S1 C11 C12 C13 175.6(3)
C11 C12 C13 C14 0.1(6)
C12 C13 C14 C15 -1.9(7)
C12 C13 C14 C33 177.1(4)
C13 C14 C15 C16 1.4(7)
C33 C14 C15 C16 -177.7(4)
C12 C11 C16 C15 -2.7(6)
S1 C11 C16 C15 -176.2(3)
C14 C15 C16 C11 0.9(6)
C2 C1 C17 C18 -73.2(5)
C10 C1 C17 C18 108.4(4)
C2 C1 C17 C26 104.0(4)
C10 C1 C17 C26 -74.4(4)
C26 C17 C18 C19 1.1(5)
C1 C17 C18 C19 178.3(3)
C26 C17 C18 S2 -175.2(3)
C1 C17 C18 S2 2.0(5)
O2 S2 C18 C17 -170.2(3)
C27 S2 C18 C17 -54.8(3)
Pt1 S2 C18 C17 66.2(3)
O2 S2 C18 C19 13.2(3)
C27 S2 C18 C19 128.6(3)
Pt1 S2 C18 C19 -110.4(3)
C17 C18 C19 C20 -1.1(6)
S2 C18 C19 C20 175.6(3)
C18 C19 C20 C21 0.4(6)
C19 C20 C21 C26 0.2(6)
C19 C20 C21 C22 -177.1(4)
C26 C21 C22 C23 -0.9(6)
C20 C21 C22 C23 176.5(4)
C21 C22 C23 C24 0.4(7)
C22 C23 C24 C25 0.9(7)
C23 C24 C25 C26 -1.7(6)
C24 C25 C26 C21 1.2(6)
C24 C25 C26 C17 -175.9(4)
C20 C21 C26 C25 -177.3(4)
C22 C21 C26 C25 0.1(6)
C20 C21 C26 C17 -0.1(6)
C22 C21 C26 C17 177.3(4)
C18 C17 C26 C25 176.6(4)
C1 C17 C26 C25 -0.7(6)
C18 C17 C26 C21 -0.5(5)
C1 C17 C26 C21 -177.8(3)
O2 S2 C27 C28 -133.9(3)
C18 S2 C27 C28 114.1(3)
Pt1 S2 C27 C28 -7.3(4)
O2 S2 C27 C32 48.5(4)
C18 S2 C27 C32 -63.5(3)
Pt1 S2 C27 C32 175.1(3)
C32 C27 C28 C29 2.3(6)
S2 C27 C28 C29 -175.1(3)
C27 C28 C29 C30 0.1(6)
C28 C29 C30 C31 -2.5(6)
C28 C29 C30 C34 176.0(4)
C29 C30 C31 C32 2.7(7)
C34 C30 C31 C32 -175.8(4)
C28 C27 C32 C31 -2.2(6)
S2 C27 C32 C31 175.4(3)
C30 C31 C32 C27 -0.4(7)

loop_
_platon_squeeze_void_nr
_platon_squeeze_void_average_x
_platon_squeeze_void_average_y
_platon_squeeze_void_average_z
_platon_squeeze_void_volume
_platon_squeeze_void_count_electrons
_platon_squeeze_void_content
1 -0.000 -0.000 0.127 121 34 ' '
2 -0.000 0.500 -0.230 196 36 ' '
3 0.500 1.000 0.230 196 36 ' '
4 0.500 0.500 -0.127 121 34 ' '
